data_2003286
loop_
_publ_author_name
'Blaton, N. M.'
'Peeters, O. M.'
'De Ranter, C. J.'

_publ_section_title
;3-{2-[4-(4-Fluorobenzoyl)piperidino]ethyl}-2-methyl-4<i>H</i>-pyrido[1,2-<i>a</i>]pyrimidin-4-one
 (Pirenperone)
;
_journal_issue 3
_journal_name_full 'Acta Crystallographica Section C'
_journal_page_first 533
_journal_page_last 535
_journal_paper_doi 10.1107/S0108270194008176
_journal_volume 51
_journal_year 1995
_chemical_compound_source 'Janssen Research Foundation, Belgium'
_chemical_formula_moiety 'C23 H24 F1 N3 O2 '
_chemical_formula_sum 'C23 H24 F N3 O2'
_chemical_formula_weight 393.45
_chemical_name_systematic
;
3-{2-[4-(4-Fluorobenzoyl)-1-piperidinyl]ethyl}-2-methyl-
4H-pyrido[1,2-a]pyrimidine-4-one
;
_space_group_IT_number 14
_symmetry_cell_setting monoclinic
_symmetry_space_group_name_Hall '-P 2ybc'
_symmetry_space_group_name_H-M 'P 1 21/c 1'
_cell_angle_alpha 90.00
_cell_angle_beta 90.757(8)
_cell_angle_gamma 90.00
_cell_formula_units_Z 4
_cell_length_a 17.144(1)
_cell_length_b 11.450(3)
_cell_length_c 10.179(2)
_cell_measurement_radiation 'Cu K\a'
_cell_measurement_reflns_used 23
_cell_measurement_temperature 293
_cell_measurement_theta_max 25
_cell_measurement_theta_min 20
_cell_measurement_wavelength 1.54184
_cell_volume 1998.0(7)
_computing_cell_refinement 'PARAM XRAY76 (Stewart et al., 1976)'
_computing_data_collection 'Hilger & Watts Y290 software'
_computing_data_reduction 'REDU4 (Stoe & Cie, 1992)'
_computing_molecular_graphics 'ORTEX (McArdle, 1993)'
_computing_publication_material 'PARST (Nardelli, 1983)'
_computing_structure_refinement 'SHELXL93 (Sheldrick, 1994)'
_computing_structure_solution 'MULTAN80 (Main et al., 1980)'
_diffrn_ambient_temperature 293
_diffrn_measurement_device 'Hilger & Watts four-circle diffractometer'
_diffrn_measurement_method '\w/2\q scan'
_diffrn_radiation_type 'Cu K\a'
_diffrn_radiation_wavelength 1.54184
_diffrn_reflns_av_R_equivalents .0244
_diffrn_reflns_limit_h_max 20
_diffrn_reflns_limit_h_min 0
_diffrn_reflns_limit_k_max 0
_diffrn_reflns_limit_k_min -13
_diffrn_reflns_limit_l_max 12
_diffrn_reflns_limit_l_min -12
_diffrn_reflns_number 3491
_diffrn_reflns_theta_max 70.00
_diffrn_standards_decay_% <3
_diffrn_standards_interval_count 50
_diffrn_standards_number 3
_exptl_absorpt_coefficient_mu .740
_exptl_absorpt_correction_T_max .997
_exptl_absorpt_correction_T_min .915
_exptl_absorpt_correction_type 'empirical (North, Phillips & Mathews, 1968)'
_exptl_crystal_colour colourless
_exptl_crystal_density_diffrn 1.308
_exptl_crystal_density_meas 1.32
_exptl_crystal_density_method 'flotation in n-heptane/CCl4'
_exptl_crystal_description prism
_exptl_crystal_F_000 832
_exptl_crystal_size_max .50
_exptl_crystal_size_mid .20
_exptl_crystal_size_min .10
_refine_diff_density_max .26
_refine_diff_density_min -.16
_refine_ls_extinction_coef .0014(3)
_refine_ls_extinction_method 'SHELXL93 (Sheldrick, 1994)'
_refine_ls_goodness_of_fit_all 1.13
_refine_ls_goodness_of_fit_obs 1.44
_refine_ls_hydrogen_treatment noref
_refine_ls_matrix_type full
_refine_ls_number_parameters 264
_refine_ls_number_reflns 3170
_refine_ls_R_factor_all .1846
_refine_ls_R_factor_obs .0748
_refine_ls_shift/esd_max .026
_refine_ls_structure_factor_coef Fsqd
_refine_ls_weighting_scheme
;w=1/[\s^2^(F~o~^2^) + (0.0566P)^2^ + 2.5198P] where P = (F~o~^2^ +
 2F~c~^2^)/3
;
_refine_ls_wR_factor_all .2297
_refine_ls_wR_factor_obs .1648
_reflns_number_observed 1167
_reflns_number_total 3170
_reflns_observed_criterion '> 6.0 sigma(F)'
_cod_data_source_file na1112.cif
_cod_data_source_block Y
_cod_depositor_comments
;
The following automatic conversions were performed:

'_symmetry_cell_setting' value 'Monoclinic' changed to 'monoclinic'
according to /home/saulius/struct/CIF-dictionaries/cif_core.dic
dictionary named 'cif_core.dic' version 2.4.1 from 2010-06-29.

Automatic conversion script
Id: cif_fix_values 1715 2011-07-08 13:25:40Z adriana 
;
_cod_original_cell_volume 1997.9(6)
_cod_original_sg_symbol_H-M P21/c
_cod_original_formula_sum 'C23 H24 F1 N3 O2 '
_cod_database_code 2003286

loop_
_symmetry_equiv_pos_as_xyz
X,Y,Z
-X,-Y,-Z
-X,1/2+Y,1/2-Z
+X,1/2-Y,1/2+Z

loop_
_atom_site_aniso_label
_atom_site_aniso_U_11
_atom_site_aniso_U_12
_atom_site_aniso_U_13
_atom_site_aniso_U_22
_atom_site_aniso_U_23
_atom_site_aniso_U_33
F1 .078(3) -.027(3) -.022(3) .097(3) -.004(3) .108(4)
C2 .054(4) -.007(4) -.014(4) .052(5) .008(4) .075(5)
C3 .060(4) .002(4) -.004(4) .072(5) -.007(4) .068(5)
C4 .045(4) .002(4) -.001(3) .073(5) .000(4) .064(5)
C5 .043(3) .000(3) .002(3) .056(4) .011(4) .059(4)
C6 .051(4) .004(4) .010(3) .060(5) -.002(4) .068(5)
C7 .041(4) -.001(4) .001(3) .070(5) .015(4) .084(5)
C8 .054(4) -.005(4) .010(4) .081(6) -.015(4) .072(5)
O9 .082(4) -.037(4) .026(3) .140(5) -.067(4) .117(5)
C10 .050(4) -.012(4) -.004(3) .080(6) -.027(4) .077(5)
C11 .072(5) .000(4) .007(5) .058(5) .000(5) .151(8)
C12 .058(5) -.002(5) .019(6) .081(7) -.039(7) .21(1)
N13 .039(3) .003(3) -.007(3) .054(4) -.025(4) .112(5)
C14 .068(5) -.017(5) -.014(5) .083(6) .034(6) .160(9)
C15 .052(5) .002(4) -.017(5) .080(6) .024(6) .186(9)
C16 .046(4) -.003(4) .002(4) .090(6) -.037(5) .118(7)
C17 .045(4) -.004(4) .007(3) .065(5) -.020(4) .085(5)
C18 .039(3) -.004(3) .001(3) .062(5) -.019(4) .063(4)
C19 .050(4) .006(4) .000(3) .058(5) -.002(4) .063(4)
C20 .066(5) .014(4) .004(4) .089(6) .010(5) .090(6)
N21 .042(3) -.002(3) .007(3) .060(4) .007(3) .065(4)
C22 .044(3) .000(3) -.002(3) .044(4) -.007(3) .055(4)
N23 .049(3) .000(3) .002(2) .041(3) .000(3) .060(3)
C24 .054(4) -.012(4) .012(3) .060(5) -.008(4) .059(4)
O25 .071(3) -.019(3) .015(3) .082(4) .020(3) .085(4)
C26 .047(4) -.004(4) .003(3) .071(5) -.007(4) .063(4)
C27 .047(4) .003(4) -.006(4) .073(5) -.009(4) .083(5)
C28 .061(4) .013(4) -.012(4) .080(6) .002(4) .067(5)
C29 .066(4) -.001(4) .000(4) .059(5) .007(4) .063(5)

loop_
_atom_site_label
_atom_site_fract_x
_atom_site_fract_y
_atom_site_fract_z
_atom_site_U_iso_or_equiv
_atom_site_thermal_displace_type
_atom_site_calc_flag
_atom_site_calc_attached_atom
_atom_site_refinement_flags
_atom_site_type_symbol
F1 .9128(2) .5792(4) .5902(4) .095(2) aniso . . . F
C2 .8561(4) .5108(6) .5350(7) .060(3) aniso . . . C
C3 .7848(4) .5081(6) .5914(7) .067(3) aniso . . . C
C4 .7276(4) .4390(6) .5351(6) .060(3) aniso . . . C
C5 .7430(3) .3752(6) .4224(6) .053(2) aniso . . . C
C6 .8168(3) .3828(6) .3692(6) .060(3) aniso . . . C
C7 .8745(4) .4487(6) .4270(7) .065(3) aniso . . . C
C8 .6837(4) .2991(7) .3561(7) .069(3) aniso . . . C
O9 .7008(3) .2527(5) .2529(6) .113(3) aniso . . . O
C10 .6034(4) .2822(6) .4094(7) .069(3) aniso . . . C
C11 .5496(4) .3727(7) .3537(9) .093(4) aniso . . . C
C12 .4654(4) .3543(7) .396(1) .116(5) aniso . . . C
N13 .4385(3) .2410(5) .3587(6) .069(2) aniso . . . N
C14 .4848(4) .1534(7) .4190(9) .103(4) aniso . . . C
C15 .5703(4) .1630(7) .376(1) .106(4) aniso . . . C
C16 .3550(4) .2253(7) .3914(8) .085(3) aniso . . . C
C17 .3183(3) .1273(6) .3109(7) .065(3) aniso . . . C
C18 .2304(3) .1227(6) .3237(6) .055(2) aniso . . . C
C19 .1902(4) .0515(6) .4068(6) .057(2) aniso . . . C
C20 .2323(4) -.0301(6) .4993(7) .082(3) aniso . . . C
N21 .1116(3) .0444(4) .4124(5) .056(2) aniso . . . N
C22 .0711(3) .1124(5) .3326(6) .048(2) aniso . . . C
N23 .1050(3) .1919(4) .2487(5) .050(2) aniso . . . N
C24 .1885(4) .2022(6) .2409(7) .057(3) aniso . . . C
O25 .2147(3) .2746(4) .1654(5) .079(2) aniso . . . O
C26 -.0116(4) .1055(6) .3312(6) .060(3) aniso . . . C
C27 -.0550(4) .1717(6) .2487(7) .068(3) aniso . . . C
C28 -.0182(4) .2521(7) .1661(7) .069(3) aniso . . . C
C29 .0593(4) .2608(6) .1673(7) .063(3) aniso . . . C
H3 .7747(4) .5518(6) .6662(7) .083 iso calc C3 R H
H4 .6785(4) .4351(6) .5727(6) .076 iso calc C4 R H
H6 .8274(3) .3423(6) .2923(6) .075 iso calc C6 R H
H7 .9246(4) .4505(6) .3931(7) .081 iso calc C7 R H
H10 .6057(4) .2908(6) .5052(7) .086 iso calc C10 R H
H11A .5519(4) .3706(7) .2586(9) .117 iso calc C11 R H
H11B .5669(4) .4493(7) .3825(9) .117 iso calc C11 R H
H12A .4620(4) .3631(7) .490(1) .146 iso calc C12 R H
H12B .4323(4) .4130(7) .355(1) .146 iso calc C12 R H
H14A .4646(4) .0771(7) .3952(9) .129 iso calc C14 R H
H14B .4821(4) .1611(7) .5138(9) .129 iso calc C14 R H
H15A .6011(4) .1033(7) .420(1) .132 iso calc C15 R H
H15B .5735(4) .1500(7) .282(1) .132 iso calc C15 R H
H16A .3270(4) .2975(7) .3742(8) .106 iso calc C16 R H
H16B .3505(4) .2076(7) .4841(8) .106 iso calc C16 R H
H17A .3313(3) .1380(6) .2192(7) .081 iso calc C17 R H
H17B .3403(3) .0533(6) .3395(7) .081 iso calc C17 R H
H20A .275(2) .011(1) .541(3) .102 iso calc C20 R H
H20B .252(2) -.095(2) .451(1) .102 iso calc C20 R H
H20C .1968(7) -.058(3) .565(3) .102 iso calc C20 R H
H26 -.0362(4) .0544(6) .3883(6) .075 iso calc C26 R H
H27 -.1090(4) .1640(6) .2466(7) .085 iso calc C27 R H
H28 -.0479(4) .2994(7) .1105(7) .087 iso calc C28 R H
H29 .0832(4) .3144(6) .1122(7) .078 iso calc C29 R H

loop_
_atom_type_symbol
_atom_type_scat_source
_atom_type_scat_dispersion_real
_atom_type_scat_dispersion_imag
C 'IT.4  Tab.2.2B 2.3.1' .0181 .0091
H 'IT.4  Tab.2.2B 2.3.1' .0000 .0000
F 'IT.4  Tab.2.2B 2.3.1' .0727 .0534
N 'IT.4  Tab.2.2B 2.3.1' .0311 .0180
O 'IT.4  Tab.2.2B 2.3.1' .0492 .0322

loop_
_geom_angle_atom_site_label_1
_geom_angle_atom_site_label_2
_geom_angle_atom_site_label_3
_geom_angle
_geom_angle_publ_flag
F1 C2 C7 117.7(6) yes
F1 C2 C3 118.7(6) yes
C3 C2 C7 123.6(6) yes
C2 C3 H3 120.7 no
C2 C3 C4 118.5(6) yes
C4 C3 H3 120.7 no
C3 C4 H4 119.9 no
C3 C4 C5 120.2(6) yes
C5 C4 H4 119.9 no
C4 C5 C8 123.0(6) yes
C4 C5 C6 118.4(6) yes
C6 C5 C8 118.7(6) yes
C5 C6 H6 119.2 no
C5 C6 C7 121.6(6) yes
C7 C6 H6 119.2 no
C2 C7 C6 117.7(6) yes
C6 C7 H7 121.2 no
C2 C7 H7 121.2 no
C5 C8 C10 122.3(6) yes
C5 C8 O9 118.4(6) yes
O9 C8 C10 119.2(6) yes
C8 C10 H10 108.8 no
C8 C10 C15 112.3(6) yes
C8 C10 C11 109.8(6) yes
C15 C10 H10 108.8 no
C11 C10 H10 108.8 no
C11 C10 C15 108.3(6) yes
C10 C11 H11B 109.1 no
C10 C11 H11A 109.2 no
C10 C11 C12 112.3(6) yes
H11A C11 H11B 107.9 no
C12 C11 H11B 109.2 no
C12 C11 H11A 109.2 no
C11 C12 H12B 109.5 no
C11 C12 H12A 109.5 no
C11 C12 N13 110.8(6) yes
H12A C12 H12B 108.1 no
N13 C12 H12B 109.5 no
N13 C12 H12A 109.5 no
C12 N13 C16 111.1(6) yes
C12 N13 C14 110.7(6) yes
C14 N13 C16 110.8(6) yes
N13 C14 H14B 109.4 no
N13 C14 H14A 109.4 no
N13 C14 C15 110.9(7) yes
H14A C14 H14B 108.0 no
C15 C14 H14B 109.4 no
C15 C14 H14A 109.4 no
C10 C15 C14 110.9(6) yes
C14 C15 H15B 109.4 no
C14 C15 H15A 109.4 no
C10 C15 H15B 109.4 no
C10 C15 H15A 109.4 no
H15A C15 H15B 108.1 no
N13 C16 H16B 109.4 no
N13 C16 H16A 109.4 no
N13 C16 C17 111.2(5) yes
H16A C16 H16B 108.0 no
C17 C16 H16B 109.4 no
C17 C16 H16A 109.4 no
C16 C17 H17B 109.1 no
C16 C17 H17A 109.1 no
C16 C17 C18 112.6(5) yes
H17A C17 H17B 107.8 no
C18 C17 H17B 109.1 no
C18 C17 H17A 109.1 no
C17 C18 C24 114.8(5) yes
C17 C18 C19 125.7(6) yes
C19 C18 C24 119.4(6) yes
C18 C19 N21 124.9(6) yes
C18 C19 C20 121.1(6) yes
C20 C19 N21 114.0(6) yes
C19 C20 H20C 109.5 no
C19 C20 H20B 109.5 no
C19 C20 H20A 109.5 no
H20B C20 H20C 109.5 no
H20A C20 H20C 109.5 no
H20A C20 H20B 109.5 no
C19 N21 C22 117.2(5) yes
N21 C22 C26 119.4(6) yes
N21 C22 N23 123.3(5) yes
N23 C22 C26 117.2(5) yes
C22 N23 C29 120.6(5) yes
C22 N23 C24 120.9(5) yes
C24 N23 C29 118.4(5) yes
C18 C24 N23 114.1(6) yes
N23 C24 O25 117.7(6) yes
C18 C24 O25 128.3(6) yes
C22 C26 H26 119.4 no
C22 C26 C27 121.2(6) yes
C27 C26 H26 119.4 no
C26 C27 H27 120.2 no
C26 C27 C28 119.6(6) yes
C28 C27 H27 120.2 no
C27 C28 H28 120.0 no
C27 C28 C29 120.0(7) yes
C29 C28 H28 120.0 no
N23 C29 C28 121.4(6) yes
C28 C29 H29 119.3 no
N23 C29 H29 119.3 no

loop_
_geom_bond_atom_site_label_1
_geom_bond_atom_site_label_2
_geom_bond_distance
_geom_bond_publ_flag
F1 C2 1.362(8) yes
C2 C3 1.360(10) yes
C2 C7 1.350(10) yes
C3 C4 1.379(9) yes
C3 H3 .930 no
C4 C5 1.388(9) yes
C4 H4 .930 no
C5 C6 1.385(8) yes
C5 C8 1.494(9) yes
C6 C7 1.371(9) yes
C6 H6 .930 no
C7 H7 .930 no
C8 O9 1.220(10) yes
C8 C10 1.500(10) yes
C10 C11 1.490(10) yes
C10 C15 1.510(10) yes
C10 H10 .980 no
C11 C12 1.530(10) yes
C11 H11A .970 no
C11 H11B .970 no
C12 N13 1.430(10) yes
C12 H12A .970 no
C12 H12B .970 no
N13 C14 1.410(10) yes
N13 C16 1.486(8) yes
C14 C15 1.540(10) yes
C14 H14A .970 no
C14 H14B .970 no
C15 H15A .970 no
C15 H15B .970 no
C16 C17 1.520(10) yes
C16 H16A .970 no
C16 H16B .970 no
C17 C18 1.516(8) yes
C17 H17A .970 no
C17 H17B .970 no
C18 C19 1.367(9) yes
C18 C24 1.428(9) yes
C19 C20 1.500(10) yes
C19 N21 1.352(8) yes
C20 H20A .960 no
C20 H20B .960 no
C20 H20C .960 no
N21 C22 1.316(8) yes
C22 N23 1.381(8) yes
C22 C26 1.421(8) yes
N23 C24 1.441(8) yes
N23 C29 1.379(8) yes
C24 O25 1.219(8) yes
C26 C27 1.350(10) yes
C26 H26 .930 no
C27 C28 1.400(10) yes
C27 H27 .930 no
C28 C29 1.330(10) yes
C28 H28 .930 no
C29 H29 .930 no

loop_
_geom_torsion_atom_site_label_1
_geom_torsion_atom_site_label_2
_geom_torsion_atom_site_label_3
_geom_torsion_atom_site_label_4
_geom_torsion
_geom_torsion_publ_flag
F1 C2 C7 H7 2.0 no
F1 C2 C7 C6 -178.0(6) no
F1 C2 C3 C4 179.9(6) no
F1 C2 C3 H3 -.1 no
C3 C2 C7 H7 -177.6 no
C3 C2 C7 C6 2.0(10) no
C7 C2 C3 H3 179.5 no
C7 C2 C3 C4 .0(10) no
C2 C3 C4 C5 .0(10) no
C2 C3 C4 H4 179.2 no
H3 C3 C4 H4 -.8 no
H3 C3 C4 C5 179.2 no
C3 C4 C5 C6 .0(10) no
C3 C4 C5 C8 -179.7(6) no
H4 C4 C5 C8 .3 no
H4 C4 C5 C6 -179.9 no
C4 C5 C8 O9 175.1(7) yes
C4 C5 C8 C10 -1.0(10) no
C4 C5 C6 C7 2.0(10) no
C4 C5 C6 H6 -178.2 no
C6 C5 C8 O9 -4.0(10) no
C6 C5 C8 C10 177.8(6) no
C8 C5 C6 H6 1.7 no
C8 C5 C6 C7 -178.3(6) no
C5 C6 C7 C2 -2.0(10) no
C5 C6 C7 H7 176.9 no
H6 C6 C7 C2 176.9 no
H6 C6 C7 H7 -3.1 no
C5 C8 C10 C11 89.9(8) yes
C5 C8 C10 C15 -149.6(7) no
C5 C8 C10 H10 -29.1 no
O9 C8 C10 C11 -87.5(8) yes
O9 C8 C10 C15 33.0(10) no
O9 C8 C10 H10 153.4 no
C8 C10 C15 H15A 65.3 no
C8 C10 C15 H15B -52.9 no
C8 C10 C15 C14 -173.8(6) no
C8 C10 C11 C12 175.4(6) no
C8 C10 C11 H11A 54.2 no
C8 C10 C11 H11B -63.4 no
C11 C10 C15 H15A -173.4 no
C11 C10 C15 H15B 68.4 no
H10 C10 C15 C14 65.7 no
C11 C10 C15 C14 -52.5(8) no
C15 C10 C11 H11B 173.7 no
C15 C10 C11 H11A -68.6 no
C15 C10 C11 C12 52.6(8) no
H10 C10 C11 H11B 55.6 no
H10 C10 C11 H11A 173.2 no
H10 C10 C11 C12 -65.6 no
H10 C10 C15 H15B -173.5 no
H10 C10 C15 H15A -55.2 no
C10 C11 C12 N13 -57.0(9) no
C10 C11 C12 H12A 63.8 no
C10 C11 C12 H12B -177.9 no
H11A C11 C12 H12B -56.7 no
H11A C11 C12 H12A -175.0 no
H11A C11 C12 N13 64.1 no
H11B C11 C12 H12B 60.9 no
H11B C11 C12 H12A -57.3 no
H11B C11 C12 N13 -178.2 no
C11 C12 N13 C14 60.3(8) no
C11 C12 N13 C16 -176.3(6) no
H12A C12 N13 C16 62.9 no
H12A C12 N13 C14 -60.6 no
H12B C12 N13 C16 -55.4 no
H12B C12 N13 C14 -178.9 no
C12 N13 C16 C17 159.3(6) yes
C12 N13 C16 H16A 38.4 no
C12 N13 C16 H16B -79.8 no
C12 N13 C14 C15 -61.1(8) no
C12 N13 C14 H14A 178.1 no
C12 N13 C14 H14B 59.8 no
C14 N13 C16 C17 -77.3(7) yes
C14 N13 C16 H16A 161.8 no
C14 N13 C16 H16B 43.7 no
C16 N13 C14 H14B -63.8 no
C16 N13 C14 H14A 54.4 no
C16 N13 C14 C15 175.3(6) yes
N13 C14 C15 C10 57.9(9) no
N13 C14 C15 H15A 178.8 no
N13 C14 C15 H15B -63.0 no
H14A C14 C15 C10 178.8 no
H14B C14 C15 C10 -63.0 no
H14A C14 C15 H15B 57.9 no
H14A C14 C15 H15A -60.3 no
H14B C14 C15 H15B 176.1 no
H14B C14 C15 H15A 57.9 no
N13 C16 C17 C18 -169.9(5) yes
N13 C16 C17 H17A -48.7 no
N13 C16 C17 H17B 68.9 no
H16A C16 C17 H17B -170.2 no
H16A C16 C17 H17A 72.3 no
H16A C16 C17 C18 -49.0 no
H16B C16 C17 H17B -52.1 no
H16B C16 C17 H17A -169.6 no
H16B C16 C17 C18 69.2 no
C16 C17 C18 C19 -96.9(8) yes
C16 C17 C18 C24 82.2(7) no
H17A C17 C18 C24 -39.0 no
H17A C17 C18 C19 141.8 no
H17B C17 C18 C24 -156.5 no
H17B C17 C18 C19 24.3 no
C17 C18 C24 O25 -1.0(10) no
C17 C18 C24 N23 176.6(5) no
C17 C18 C19 C20 2.0(10) no
C17 C18 C19 N21 -176.6(6) no
C19 C18 C24 O25 176.8(7) no
C19 C18 C24 N23 -4.2(9) no
C24 C18 C19 N21 4.0(10) no
C24 C18 C19 C20 -177.6(6) no
C18 C19 N21 C22 -.8(9) no
C18 C19 C20 H20A 45.2 no
C18 C19 C20 H20B -74.8 no
C18 C19 C20 H20C 165.2 no
C20 C19 N21 C22 -179.1(6) no
N21 C19 C20 H20C -16.5 no
N21 C19 C20 H20B 103.5 no
N21 C19 C20 H20A -136.5 no
C19 N21 C22 N23 -2.4(9) no
C19 N21 C22 C26 177.8(6) no
N21 C22 C26 C27 -178.4(6) no
N21 C22 C26 H26 1.6 no
N21 C22 N23 C24 2.1(9) no
N21 C22 N23 C29 -180.0(6) no
N23 C22 C26 C27 1.8(9) no
N23 C22 C26 H26 -178.2 no
C26 C22 N23 C29 -.2(8) no
C26 C22 N23 C24 -178.2(6) no
C22 N23 C24 C18 1.3(8) no
C22 N23 C29 H29 179.3 no
C22 N23 C29 C28 .0(10) no
C22 N23 C24 O25 -179.6(6) no
C29 N23 C24 C18 -176.7(6) no
C24 N23 C29 H29 -2.7 no
C24 N23 C29 C28 177.3(6) no
C29 N23 C24 O25 2.4(9) no
C22 C26 C27 C28 -1.0(10) no
C22 C26 C27 H27 177.5 no
H26 C26 C27 H27 -2.5 no
H26 C26 C27 C28 177.5 no
C26 C27 C28 C29 2.0(10) no
C26 C27 C28 H28 -178.4 no
H27 C27 C28 H28 1.6 no
H27 C27 C28 C29 -178.4 no
C27 C28 C29 N23 .0(10) no
C27 C28 C29 H29 -180.0 no
H28 C28 C29 N23 -180.0 no
H28 C28 C29 H29 .0 no
